data_7704063
loop_
_publ_author_name
'Guzm\'an Santiago, Alexis J'
'Brown, Caleb A.'
'Sommer, Roger D.'
'Ison, Elon A.'

_publ_section_title
;
 Identification of key functionalization species in the
 Cp*Ir(III)-catalyzed-<i>ortho</i> halogenation of benzamides.
;
_journal_issue 45
_journal_name_full 'Dalton transactions (Cambridge, England : 2003)'
_journal_page_first 16166
_journal_page_last 16174
_journal_paper_doi 10.1039/d0dt00565g
_journal_volume 49
_journal_year 2020
_chemical_formula_moiety 'C25 H39 Ir N O2 S, C F3 O3 S'
_chemical_formula_sum 'C26 H39 F3 Ir N O5 S2'
_chemical_formula_weight 758.90
_space_group_crystal_system monoclinic
_space_group_IT_number 7
_space_group_name_Hall 'P -2yc'
_space_group_name_H-M_alt 'P 1 c 1'
_atom_sites_solution_hydrogens geom
_audit_creation_date 2020-02-03
_audit_creation_method
;
Olex2 1.3
(compiled Nov 21 2019 18:26:39 for OlexSys, GUI svn.r6003)
;
_audit_update_record
;
2020-02-06 deposited with the CCDC.	2020-04-13 downloaded from the CCDC.
;
_cell_angle_alpha 90
_cell_angle_beta 100.901(2)
_cell_angle_gamma 90
_cell_formula_units_Z 4
_cell_length_a 21.1476(14)
_cell_length_b 8.1712(5)
_cell_length_c 17.1899(11)
_cell_measurement_reflns_used 9927
_cell_measurement_temperature 296.15
_cell_measurement_theta_max 34.0175
_cell_measurement_theta_min 2.4135
_cell_volume 2916.8(3)
_computing_molecular_graphics 'Olex2 1.3 (Dolomanov et al., 2009)'
_computing_publication_material 'Olex2 1.3 (Dolomanov et al., 2009)'
_computing_structure_refinement 'SHELXL 2018/3 (Sheldrick, 2015)'
_computing_structure_solution 'SHELXT 2014/5 (Sheldrick, 2014)'
_diffrn_ambient_temperature 296.15
_diffrn_measured_fraction_theta_full 1.000
_diffrn_measured_fraction_theta_max 0.996
_diffrn_measurement_device_type 'Bruker-Nonius X8 Kappa APEX II'
_diffrn_measurement_method 'phi and omega scans'
_diffrn_radiation_type MoK\a
_diffrn_radiation_wavelength 0.71073
_diffrn_reflns_av_R_equivalents 0.0206
_diffrn_reflns_av_unetI/netI 0.0221
_diffrn_reflns_Laue_measured_fraction_full 1.000
_diffrn_reflns_Laue_measured_fraction_max 0.996
_diffrn_reflns_limit_h_max 30
_diffrn_reflns_limit_h_min -30
_diffrn_reflns_limit_k_max 11
_diffrn_reflns_limit_k_min -11
_diffrn_reflns_limit_l_max 24
_diffrn_reflns_limit_l_min -24
_diffrn_reflns_number 53681
_diffrn_reflns_point_group_measured_fraction_full 0.997
_diffrn_reflns_point_group_measured_fraction_max 0.985
_diffrn_reflns_theta_full 25.242
_diffrn_reflns_theta_max 30.604
_diffrn_reflns_theta_min 1.961
_diffrn_source 'fine-focus sealed tube'
_exptl_absorpt_coefficient_mu 4.776
_exptl_crystal_colour yellow
_exptl_crystal_density_diffrn 1.728
_exptl_crystal_description needles
_exptl_crystal_F_000 1512
_refine_diff_density_max 4.710
_refine_diff_density_min -1.331
_refine_diff_density_rms 0.119
_refine_ls_abs_structure_details
;
 Flack x determined using 8211 quotients [(I+)-(I-)]/[(I+)+(I-)]
 (Parsons, Flack and Wagner, Acta Cryst. B69 (2013) 249-259).
;
_refine_ls_abs_structure_Flack 0.4058(18)
_refine_ls_extinction_method none
_refine_ls_goodness_of_fit_ref 1.080
_refine_ls_hydrogen_treatment constr
_refine_ls_matrix_type full
_refine_ls_number_parameters 771
_refine_ls_number_reflns 17713
_refine_ls_number_restraints 26
_refine_ls_restrained_S_all 1.080
_refine_ls_R_factor_all 0.0280
_refine_ls_R_factor_gt 0.0272
_refine_ls_shift/su_max 0.001
_refine_ls_shift/su_mean 0.000
_refine_ls_structure_factor_coef Fsqd
_refine_ls_weighting_details 'w=1/[\s^2^(Fo^2^)+(0.0138P)^2^+13.0113P] where P=(Fo^2^+2Fc^2^)/3'
_refine_ls_weighting_scheme calc
_refine_ls_wR_factor_gt 0.0597
_refine_ls_wR_factor_ref 0.0601
_reflns_Friedel_coverage 0.977
_reflns_Friedel_fraction_full 0.994
_reflns_Friedel_fraction_max 0.974
_reflns_number_gt 17355
_reflns_number_total 17713
_reflns_threshold_expression 'I > 2\s(I)'
_cod_data_source_file d0dt00565g3.cif
_cod_data_source_block cab011_0ma
_cod_depositor_comments 'Adding full bibliography for 7704061--7704063.cif.'
_cod_original_sg_symbol_H-M 'P c'
_cod_database_code 7704063
_shelx_shelxl_version_number 2018/3
_shelx_space_group_comment
;
The symmetry employed for this shelxl refinement is uniquely defined
by the following loop, which should always be used as a source of
symmetry information in preference to the above space-group names.
They are only intended as comments.
;
_olex2_refinement_description
;
1. Fixed Uiso
 At 1.2 times of:
  All C(H) groups
 At 1.5 times of:
  All C(H,H,H) groups
2. Restrained distances
 F4-C53 \\sim F6-C53 \\sim F5-C53
 with sigma of 0.02
3. Same fragment restrains
{F4A, F6A, F5A, O8A, O9A, O10A, C53A} sigma for 1-2: 0.02, 1-3: 0.04
as in
{F4, F6, F5, O8, O9, O10, C53}
4. Others
 Sof(F4A)=Sof(F6A)=Sof(F5A)=Sof(O8A)=Sof(O9A)=Sof(O10A)=Sof(C53A)=1-FVAR(1)
 Sof(F4)=Sof(F6)=Sof(F5)=Sof(O8)=Sof(O9)=Sof(O10)=Sof(C53)=FVAR(1)
5.a Ternary CH refined with riding coordinates:
 C9(H9), C12(H12), C34(H34), C37(H37)
5.b Aromatic/amide H refined with riding coordinates:
 C3(H3), C4(H4), C5(H5), C6(H6), C28(H28), C29(H29), C30(H30), C31(H31)
5.c Idealised Me refined as rotating group:
 C10(H10A,H10B,H10C), C11(H11A,H11B,H11C), C13(H13A,H13B,H13C), C14(H14A,H14B,
 H14C), C20(H20A,H20B,H20C), C21(H21A,H21B,H21C), C22(H22A,H22B,H22C), C23(H23A,
 H23B,H23C), C24(H24A,H24B,H24C), C25(H25A,H25B,H25C), C26(H26A,H26B,H26C),
 C35(H35A,H35B,H35C), C36(H36A,H36B,H36C), C38(H38A,H38B,H38C), C39(H39A,H39B,
 H39C), C45(H45A,H45B,H45C), C46(H46A,H46B,H46C), C47(H47A,H47B,H47C), C48(H48A,
 H48B,H48C), C49(H49A,H49B,H49C), C50(H50A,H50B,H50C), C51(H51A,H51B,H51C)
;
_olex2_submission_special_instructions 'No special instructions were received'

loop_
_space_group_symop_operation_xyz
'x, y, z'
'x, -y, z+1/2'

loop_
_atom_site_label
_atom_site_type_symbol
_atom_site_fract_x
_atom_site_fract_y
_atom_site_fract_z
_atom_site_U_iso_or_equiv
_atom_site_adp_type
_atom_site_occupancy
_atom_site_site_symmetry_order
_atom_site_calc_flag
_atom_site_refinement_flags_posn
_atom_site_refinement_flags_adp
_atom_site_refinement_flags_occupancy
_atom_site_disorder_assembly
_atom_site_disorder_group
Ir1 Ir 0.34969(2) 0.52968(2) 0.45833(2) 0.01161(6) Uani 1 1 d . . . . .
S1 S 0.30959(9) 0.2845(2) 0.41134(12) 0.0161(3) Uani 1 1 d . . . . .
O1 O 0.2619(3) 0.5657(7) 0.4976(3) 0.0163(10) Uani 1 1 d . . . . .
O2 O 0.3206(3) 0.1490(6) 0.4689(4) 0.0253(13) Uani 1 1 d . . . . .
N1 N 0.1744(3) 0.7215(7) 0.4908(4) 0.0179(12) Uani 1 1 d . . . . .
C2 C 0.2950(4) 0.6508(8) 0.3654(4) 0.0127(12) Uani 1 1 d . . . . .
C3 C 0.3122(4) 0.6787(9) 0.2919(5) 0.0199(15) Uani 1 1 d . . . . .
H3 H 0.352241 0.644109 0.283486 0.024 Uiso 1 1 calc R U . . .
C4 C 0.2703(4) 0.7575(10) 0.2310(5) 0.0234(16) Uani 1 1 d . . . . .
H4 H 0.283105 0.777462 0.182996 0.028 Uiso 1 1 calc R U . . .
C5 C 0.2103(4) 0.8058(9) 0.2413(5) 0.0229(16) Uani 1 1 d . . . . .
H5 H 0.181994 0.854903 0.199940 0.027 Uiso 1 1 calc R U . . .
C6 C 0.1919(4) 0.7807(8) 0.3145(5) 0.0187(14) Uani 1 1 d . . . . .
H6 H 0.151110 0.812076 0.321449 0.022 Uiso 1 1 calc R U . . .
C7 C 0.2342(3) 0.7093(8) 0.3766(4) 0.0131(13) Uani 1 1 d . . . . .
C8 C 0.2225(3) 0.6673(8) 0.4573(4) 0.0125(12) Uani 1 1 d . . . . .
C9 C 0.1341(4) 0.8651(9) 0.4615(5) 0.0229(15) Uani 1 1 d . . . . .
H9 H 0.152043 0.913375 0.418231 0.027 Uiso 1 1 calc R U . . .
C10 C 0.0656(4) 0.8114(11) 0.4269(6) 0.0304(18) Uani 1 1 d . . . . .
H10A H 0.066417 0.730922 0.386442 0.046 Uiso 1 1 calc R U . . .
H10B H 0.040906 0.904335 0.404430 0.046 Uiso 1 1 calc R U . . .
H10C H 0.046160 0.765092 0.468068 0.046 Uiso 1 1 calc R U . . .
C11 C 0.1380(6) 0.9946(13) 0.5258(7) 0.038(2) Uani 1 1 d . . . . .
H11A H 0.120528 0.951451 0.569224 0.057 Uiso 1 1 calc R U . . .
H11B H 0.113859 1.089235 0.504725 0.057 Uiso 1 1 calc R U . . .
H11C H 0.182220 1.024666 0.544187 0.057 Uiso 1 1 calc R U . . .
C12 C 0.1605(4) 0.6413(10) 0.5645(5) 0.0232(15) Uani 1 1 d . . . . .
H12 H 0.120754 0.691680 0.574564 0.028 Uiso 1 1 calc R U . . .
C13 C 0.1459(5) 0.4598(11) 0.5520(6) 0.031(2) Uani 1 1 d . . . . .
H13A H 0.113927 0.444918 0.504863 0.047 Uiso 1 1 calc R U . . .
H13B H 0.130008 0.417158 0.596726 0.047 Uiso 1 1 calc R U . . .
H13C H 0.184505 0.402685 0.546672 0.047 Uiso 1 1 calc R U . . .
C14 C 0.2114(5) 0.6739(12) 0.6377(5) 0.0332(19) Uani 1 1 d . . . . .
H14A H 0.248912 0.609217 0.635571 0.050 Uiso 1 1 calc R U . . .
H14B H 0.194765 0.645335 0.684157 0.050 Uiso 1 1 calc R U . . .
H14C H 0.222694 0.787824 0.639753 0.050 Uiso 1 1 calc R U . . .
C15 C 0.4474(4) 0.4402(9) 0.5153(5) 0.0163(14) Uani 1 1 d . . . . .
C16 C 0.4501(4) 0.5553(9) 0.4510(6) 0.0169(14) Uani 1 1 d . . . . .
C17 C 0.4287(4) 0.7119(8) 0.4764(5) 0.0167(13) Uani 1 1 d . . . . .
C18 C 0.4065(4) 0.6884(9) 0.5483(5) 0.0168(14) Uani 1 1 d . . . . .
C19 C 0.4199(4) 0.5202(9) 0.5739(6) 0.0173(15) Uani 1 1 d . . . . .
C20 C 0.4830(5) 0.5280(9) 0.3822(6) 0.0183(17) Uani 1 1 d . . . . .
H20A H 0.470652 0.423392 0.358795 0.027 Uiso 1 1 calc R U . . .
H20B H 0.528840 0.530653 0.400195 0.027 Uiso 1 1 calc R U . . .
H20C H 0.470640 0.612544 0.343543 0.027 Uiso 1 1 calc R U . . .
C21 C 0.4292(4) 0.8688(10) 0.4319(6) 0.0255(17) Uani 1 1 d . . . . .
H21A H 0.411904 0.850429 0.376788 0.038 Uiso 1 1 calc R U . . .
H21B H 0.472602 0.908176 0.437674 0.038 Uiso 1 1 calc R U . . .
H21C H 0.403382 0.948527 0.452500 0.038 Uiso 1 1 calc R U . . .
C22 C 0.3785(5) 0.8170(9) 0.5933(5) 0.0248(16) Uani 1 1 d . . . . .
H22A H 0.367685 0.911440 0.560211 0.037 Uiso 1 1 calc R U . . .
H22B H 0.409453 0.846979 0.639442 0.037 Uiso 1 1 calc R U . . .
H22C H 0.340443 0.775284 0.609054 0.037 Uiso 1 1 calc R U . . .
C23 C 0.4073(5) 0.4495(11) 0.6492(6) 0.0272(19) Uani 1 1 d . . . . .
H23A H 0.363922 0.473979 0.654574 0.041 Uiso 1 1 calc R U . . .
H23B H 0.436776 0.495849 0.693045 0.041 Uiso 1 1 calc R U . . .
H23C H 0.413086 0.332997 0.648734 0.041 Uiso 1 1 calc R U . . .
C24 C 0.4712(4) 0.2672(9) 0.5171(6) 0.0261(19) Uani 1 1 d . . . . .
H24A H 0.446696 0.200470 0.546543 0.039 Uiso 1 1 calc R U . . .
H24B H 0.515861 0.263919 0.541995 0.039 Uiso 1 1 calc R U . . .
H24C H 0.466399 0.226312 0.463951 0.039 Uiso 1 1 calc R U . . .
C25 C 0.2257(4) 0.2884(12) 0.3726(6) 0.028(2) Uani 1 1 d . . . . .
H25A H 0.202655 0.306436 0.414827 0.041 Uiso 1 1 calc R U . . .
H25B H 0.212788 0.185644 0.347397 0.041 Uiso 1 1 calc R U . . .
H25C H 0.216290 0.375092 0.334449 0.041 Uiso 1 1 calc R U . . .
C26 C 0.3393(5) 0.2272(11) 0.3246(6) 0.031(2) Uani 1 1 d . . . . .
H26A H 0.326070 0.306817 0.283689 0.046 Uiso 1 1 calc R U . . .
H26B H 0.322355 0.121893 0.306696 0.046 Uiso 1 1 calc R U . . .
H26C H 0.385483 0.222010 0.336761 0.046 Uiso 1 1 calc R U . . .
Ir2 Ir 0.73456(2) 0.45668(2) 0.59841(2) 0.00794(5) Uani 1 1 d . . . . .
S2 S 0.77596(9) 0.70260(18) 0.64400(11) 0.0135(3) Uani 1 1 d . . . . .
O3 O 0.8229(2) 0.4139(7) 0.5610(3) 0.0137(9) Uani 1 1 d . . . . .
O4 O 0.7657(3) 0.8376(6) 0.5864(4) 0.0200(11) Uani 1 1 d . . . . .
N2 N 0.9083(3) 0.2474(7) 0.5704(4) 0.0152(11) Uani 1 1 d . . . . .
C27 C 0.7884(3) 0.3423(8) 0.6940(4) 0.0117(12) Uani 1 1 d . . . . .
C28 C 0.7713(4) 0.3223(9) 0.7684(5) 0.0167(13) Uani 1 1 d . . . . .
H28 H 0.731350 0.359787 0.775924 0.020 Uiso 1 1 calc R U . . .
C29 C 0.8122(4) 0.2484(10) 0.8308(5) 0.0216(15) Uani 1 1 d . . . . .
H29 H 0.799477 0.234176 0.879325 0.026 Uiso 1 1 calc R U . . .
C30 C 0.8731(4) 0.1950(10) 0.8201(5) 0.0230(16) Uani 1 1 d . . . . .
H30 H 0.901246 0.148139 0.862279 0.028 Uiso 1 1 calc R U . . .
C31 C 0.8917(4) 0.2112(8) 0.7480(5) 0.0160(13) Uani 1 1 d . . . . .
H31 H 0.932550 0.178111 0.741978 0.019 Uiso 1 1 calc R U . . .
C32 C 0.8483(3) 0.2785(8) 0.6829(4) 0.0122(12) Uani 1 1 d . . . . .
C33 C 0.8609(3) 0.3103(8) 0.6025(4) 0.0141(12) Uani 1 1 d . . . . .
C34 C 0.9466(4) 0.1032(8) 0.6044(5) 0.0202(14) Uani 1 1 d . . . . .
H34 H 0.927550 0.061572 0.648197 0.024 Uiso 1 1 calc R U . . .
C35 C 1.0161(4) 0.1514(11) 0.6379(6) 0.0294(18) Uani 1 1 d . . . . .
H35A H 1.036553 0.187776 0.595690 0.044 Uiso 1 1 calc R U . . .
H35B H 1.038875 0.058458 0.663539 0.044 Uiso 1 1 calc R U . . .
H35C H 1.016632 0.238129 0.675702 0.044 Uiso 1 1 calc R U . . .
C36 C 0.9429(5) -0.0339(10) 0.5424(7) 0.034(2) Uani 1 1 d . . . . .
H36A H 0.898627 -0.062469 0.523271 0.051 Uiso 1 1 calc R U . . .
H36B H 0.965854 -0.128130 0.566248 0.051 Uiso 1 1 calc R U . . .
H36C H 0.961803 0.003252 0.499028 0.051 Uiso 1 1 calc R U . . .
C37 C 0.9235(4) 0.3155(10) 0.4965(5) 0.0222(15) Uani 1 1 d . . . . .
H37 H 0.962578 0.258954 0.488394 0.027 Uiso 1 1 calc R U . . .
C38 C 0.9407(5) 0.4969(12) 0.5029(5) 0.0264(16) Uani 1 1 d . . . . .
H38A H 0.959658 0.528407 0.458622 0.040 Uiso 1 1 calc R U . . .
H38B H 0.970815 0.516429 0.551234 0.040 Uiso 1 1 calc R U . . .
H38C H 0.902415 0.560179 0.502812 0.040 Uiso 1 1 calc R U . . .
C39 C 0.8721(4) 0.2795(11) 0.4219(5) 0.0274(17) Uani 1 1 d . . . . .
H39A H 0.858048 0.167948 0.423122 0.041 Uiso 1 1 calc R U . . .
H39B H 0.890232 0.296909 0.375405 0.041 Uiso 1 1 calc R U . . .
H39C H 0.835961 0.351320 0.420655 0.041 Uiso 1 1 calc R U . . .
C40 C 0.6378(4) 0.5502(8) 0.5418(5) 0.0148(14) Uani 1 1 d . . . . .
C41 C 0.6651(4) 0.4662(8) 0.4836(5) 0.0147(15) Uani 1 1 d . . . . .
C42 C 0.6766(4) 0.2992(8) 0.5089(5) 0.0130(13) Uani 1 1 d . . . . .
C43 C 0.6552(3) 0.2779(7) 0.5827(4) 0.0121(12) Uani 1 1 d . . . . .
C44 C 0.6342(4) 0.4360(9) 0.6051(5) 0.0125(13) Uani 1 1 d . . . . .
C45 C 0.6144(4) 0.7217(9) 0.5384(6) 0.0215(17) Uani 1 1 d . . . . .
H45A H 0.608799 0.755438 0.590153 0.032 Uiso 1 1 calc R U . . .
H45B H 0.573880 0.728716 0.502178 0.032 Uiso 1 1 calc R U . . .
H45C H 0.645168 0.791733 0.520582 0.032 Uiso 1 1 calc R U . . .
C46 C 0.6771(5) 0.5358(9) 0.4065(6) 0.0229(18) Uani 1 1 d . . . . .
H46A H 0.682144 0.652314 0.411264 0.034 Uiso 1 1 calc R U . . .
H46B H 0.641270 0.510823 0.364940 0.034 Uiso 1 1 calc R U . . .
H46C H 0.715598 0.488503 0.394142 0.034 Uiso 1 1 calc R U . . .
C47 C 0.7031(4) 0.1667(9) 0.4633(5) 0.0206(15) Uani 1 1 d . . . . .
H47A H 0.728702 0.215093 0.428863 0.031 Uiso 1 1 calc R U . . .
H47B H 0.668106 0.106766 0.432283 0.031 Uiso 1 1 calc R U . . .
H47C H 0.729267 0.093697 0.499610 0.031 Uiso 1 1 calc R U . . .
C48 C 0.6547(4) 0.1212(8) 0.6261(5) 0.0184(14) Uani 1 1 d . . . . .
H48A H 0.691418 0.056846 0.619789 0.028 Uiso 1 1 calc R U . . .
H48B H 0.615995 0.062103 0.605272 0.028 Uiso 1 1 calc R U . . .
H48C H 0.656486 0.143193 0.681315 0.028 Uiso 1 1 calc R U . . .
C49 C 0.6021(5) 0.4677(9) 0.6743(7) 0.023(2) Uani 1 1 d . . . . .
H49A H 0.620176 0.396832 0.717370 0.035 Uiso 1 1 calc R U . . .
H49B H 0.556766 0.446813 0.659206 0.035 Uiso 1 1 calc R U . . .
H49C H 0.608815 0.579649 0.690713 0.035 Uiso 1 1 calc R U . . .
C50 C 0.8600(4) 0.6961(11) 0.6855(6) 0.0245(18) Uani 1 1 d . . . . .
H50A H 0.867716 0.615409 0.726764 0.037 Uiso 1 1 calc R U . . .
H50B H 0.873707 0.801439 0.707065 0.037 Uiso 1 1 calc R U . . .
H50C H 0.883655 0.668096 0.644921 0.037 Uiso 1 1 calc R U . . .
C51 C 0.7465(5) 0.7673(10) 0.7295(5) 0.0236(16) Uani 1 1 d . . . . .
H51A H 0.700717 0.781678 0.716163 0.035 Uiso 1 1 calc R U . . .
H51B H 0.766461 0.869190 0.748156 0.035 Uiso 1 1 calc R U . . .
H51C H 0.756611 0.686051 0.770294 0.035 Uiso 1 1 calc R U . . .
S3 S 1.04108(7) 0.8025(2) 0.81285(10) 0.0194(3) Uani 1 1 d . . . . .
F1 F 1.0953(3) 0.5263(7) 0.7822(6) 0.046(2) Uani 1 1 d . . . . .
F2 F 0.9926(4) 0.5183(7) 0.7657(6) 0.049(2) Uani 1 1 d . . . . .
F3 F 1.0376(4) 0.6502(9) 0.6781(4) 0.0597(18) Uani 1 1 d . . . . .
O5 O 1.0974(3) 0.8881(7) 0.7961(5) 0.0344(16) Uani 1 1 d . . . . .
O6 O 0.9812(3) 0.8762(7) 0.7775(5) 0.0333(15) Uani 1 1 d . . . . .
O7 O 1.0459(4) 0.7413(10) 0.8918(4) 0.0463(17) Uani 1 1 d . . . . .
C52 C 1.0419(4) 0.6149(9) 0.7555(4) 0.0284(15) Uani 1 1 d . . . . .
S4 S 0.54267(15) -0.14584(17) 0.7781(2) 0.0275(3) Uani 1 1 d . . . . .
F4 F 0.5450(16) 0.170(3) 0.781(2) 0.075(8) Uani 0.528(10) 1 d D . P A 1
F6 F 0.4513(5) 0.0672(15) 0.7533(8) 0.036(3) Uani 0.528(10) 1 d D . P A 1
F5 F 0.5150(8) 0.0560(19) 0.6691(8) 0.052(4) Uani 0.528(10) 1 d D . P A 1
O8 O 0.6097(5) -0.1465(14) 0.7696(8) 0.026(3) Uani 0.528(10) 1 d D . P A 1
O9 O 0.5410(7) -0.1341(15) 0.8692(6) 0.028(3) Uani 0.528(10) 1 d D . P A 1
O10 O 0.5007(6) -0.2628(14) 0.7413(8) 0.031(3) Uani 0.528(10) 1 d D . P A 1
C53 C 0.5120(7) 0.0434(18) 0.7457(9) 0.027(4) Uani 0.528(10) 1 d D . P A 1
F4A F 0.5397(12) 0.180(3) 0.7782(17) 0.034(5) Uani 0.472(10) 1 d D . P A 2
F6A F 0.5675(7) 0.0592(19) 0.8889(7) 0.038(3) Uani 0.472(10) 1 d D . P A 2
F5A F 0.6314(6) 0.0754(16) 0.8064(7) 0.030(3) Uani 0.472(10) 1 d D . P A 2
O8A O 0.5842(8) -0.2604(15) 0.8144(10) 0.036(4) Uani 0.472(10) 1 d D . P A 2
O9A O 0.5427(7) -0.1263(18) 0.6871(9) 0.035(4) Uani 0.472(10) 1 d D . P A 2
O10A O 0.4755(6) -0.1485(17) 0.7864(9) 0.028(3) Uani 0.472(10) 1 d D . P A 2
C53A C 0.5701(8) 0.0480(18) 0.8121(10) 0.028(4) Uani 0.472(10) 1 d D . P A 2

loop_
_atom_site_aniso_label
_atom_site_aniso_U_11
_atom_site_aniso_U_22
_atom_site_aniso_U_33
_atom_site_aniso_U_23
_atom_site_aniso_U_13
_atom_site_aniso_U_12
Ir1 0.01022(12) 0.01351(10) 0.01091(12) -0.00044(9) 0.00149(9) 0.00355(8)
S1 0.0137(8) 0.0148(6) 0.0181(9) -0.0021(6) -0.0013(7) -0.0005(5)
O1 0.012(2) 0.023(2) 0.014(2) 0.000(2) 0.0012(18) 0.0042(19)
O2 0.023(3) 0.018(2) 0.032(3) 0.006(2) -0.002(2) -0.002(2)
N1 0.014(3) 0.022(3) 0.019(3) -0.004(2) 0.007(2) 0.005(2)
C2 0.012(3) 0.014(3) 0.012(3) 0.001(2) 0.002(2) 0.003(2)
C3 0.015(3) 0.025(3) 0.020(4) 0.001(3) 0.005(3) 0.006(3)
C4 0.023(4) 0.031(4) 0.018(4) 0.006(3) 0.007(3) 0.007(3)
C5 0.019(4) 0.024(3) 0.024(4) 0.006(3) -0.001(3) 0.010(3)
C6 0.020(4) 0.017(3) 0.019(4) -0.002(2) 0.001(3) 0.006(2)
C7 0.012(3) 0.012(3) 0.015(3) -0.003(2) 0.002(2) 0.002(2)
C8 0.010(3) 0.018(3) 0.011(3) -0.003(2) 0.003(2) 0.000(2)
C9 0.020(3) 0.026(3) 0.025(4) -0.006(3) 0.009(3) 0.008(3)
C10 0.015(3) 0.039(4) 0.038(5) 0.001(4) 0.007(3) 0.009(3)
C11 0.044(6) 0.032(4) 0.038(5) -0.016(4) 0.010(4) 0.016(4)
C12 0.017(3) 0.038(4) 0.017(3) 0.001(3) 0.011(3) 0.002(3)
C13 0.027(4) 0.042(5) 0.026(4) 0.007(3) 0.010(3) -0.006(3)
C14 0.032(4) 0.052(5) 0.016(4) -0.007(3) 0.006(3) -0.002(4)
C15 0.007(3) 0.018(3) 0.023(4) 0.002(3) 0.000(3) 0.003(2)
C16 0.012(3) 0.016(3) 0.023(4) 0.001(3) 0.004(3) 0.001(2)
C17 0.013(3) 0.017(3) 0.020(4) -0.001(2) 0.002(3) -0.001(2)
C18 0.017(3) 0.016(3) 0.018(4) -0.002(2) 0.003(3) 0.002(2)
C19 0.011(3) 0.019(3) 0.019(4) 0.003(2) -0.004(3) 0.002(2)
C20 0.016(4) 0.025(4) 0.016(4) -0.004(2) 0.008(3) 0.000(2)
C21 0.027(5) 0.022(3) 0.030(4) -0.003(3) 0.010(3) 0.000(3)
C22 0.030(4) 0.023(3) 0.022(4) -0.009(3) 0.006(3) 0.002(3)
C23 0.029(5) 0.034(4) 0.019(4) 0.005(3) 0.003(4) 0.000(3)
C24 0.019(4) 0.014(3) 0.043(6) 0.000(3) -0.001(4) 0.003(3)
C25 0.016(4) 0.031(4) 0.031(5) -0.004(3) -0.008(3) 0.000(3)
C26 0.037(5) 0.025(4) 0.030(5) -0.011(3) 0.007(4) 0.001(3)
Ir2 0.00662(10) 0.00882(8) 0.00846(11) 0.00003(8) 0.00163(8) 0.00083(8)
S2 0.0113(8) 0.0118(6) 0.0158(8) -0.0003(5) -0.0015(6) -0.0005(5)
O3 0.011(2) 0.022(2) 0.010(2) 0.0025(19) 0.0053(18) 0.0028(19)
O4 0.021(3) 0.013(2) 0.024(3) 0.0051(19) -0.001(2) -0.0011(18)
N2 0.012(3) 0.021(2) 0.014(3) -0.0036(19) 0.005(2) 0.0024(19)
C27 0.010(3) 0.013(3) 0.011(3) 0.001(2) 0.002(2) 0.003(2)
C28 0.017(3) 0.023(3) 0.012(3) 0.002(2) 0.008(3) 0.005(2)
C29 0.026(4) 0.027(3) 0.013(3) 0.005(3) 0.006(3) 0.007(3)
C30 0.027(4) 0.029(3) 0.012(3) 0.007(3) 0.001(3) 0.010(3)
C31 0.011(3) 0.019(3) 0.017(3) 0.002(2) 0.001(2) 0.006(2)
C32 0.011(3) 0.014(3) 0.012(3) -0.001(2) 0.003(2) 0.003(2)
C33 0.008(3) 0.016(3) 0.017(3) -0.002(2) 0.001(2) 0.001(2)
C34 0.015(3) 0.021(3) 0.026(4) -0.003(2) 0.005(3) 0.008(2)
C35 0.014(3) 0.036(4) 0.039(5) -0.002(3) 0.004(3) 0.008(3)
C36 0.033(5) 0.029(4) 0.041(5) -0.012(3) 0.012(4) 0.007(3)
C37 0.018(3) 0.035(4) 0.016(3) -0.001(3) 0.008(3) 0.003(3)
C38 0.023(4) 0.037(4) 0.022(4) 0.003(3) 0.010(3) -0.004(3)
C39 0.022(4) 0.047(5) 0.015(3) -0.006(3) 0.008(3) 0.000(3)
C40 0.008(3) 0.014(3) 0.021(4) -0.002(2) -0.001(3) -0.002(2)
C41 0.013(3) 0.020(3) 0.011(3) 0.001(2) 0.002(3) 0.000(2)
C42 0.013(3) 0.013(3) 0.013(3) -0.003(2) 0.002(2) 0.002(2)
C43 0.010(3) 0.010(2) 0.016(3) 0.001(2) 0.003(2) -0.002(2)
C44 0.009(3) 0.014(2) 0.014(3) -0.005(3) 0.001(3) -0.002(2)
C45 0.012(3) 0.015(3) 0.035(5) 0.000(3) -0.003(3) 0.001(2)
C46 0.020(4) 0.030(4) 0.017(4) 0.007(3) -0.002(3) -0.001(3)
C47 0.021(4) 0.022(3) 0.019(4) -0.007(3) 0.004(3) 0.004(3)
C48 0.021(4) 0.009(3) 0.026(4) 0.005(2) 0.008(3) -0.002(2)
C49 0.017(4) 0.022(4) 0.032(5) -0.007(3) 0.010(4) 0.000(2)
C50 0.012(4) 0.026(4) 0.031(5) -0.002(3) -0.005(3) -0.003(3)
C51 0.032(5) 0.022(3) 0.018(4) -0.008(3) 0.007(3) 0.003(3)
S3 0.0141(6) 0.0206(7) 0.0214(7) -0.0002(6) -0.0023(5) -0.0007(5)
F1 0.016(3) 0.029(3) 0.087(6) -0.005(3) -0.005(3) 0.0089(19)
F2 0.023(3) 0.019(3) 0.102(7) -0.002(3) 0.002(4) -0.006(2)
F3 0.074(5) 0.074(5) 0.030(3) -0.018(3) 0.006(3) 0.005(4)
O5 0.015(3) 0.024(3) 0.059(4) 0.008(3) -0.006(3) -0.007(2)
O6 0.016(3) 0.020(2) 0.058(4) -0.006(2) -0.010(2) 0.0031(19)
O7 0.053(4) 0.060(4) 0.025(3) 0.008(3) 0.006(3) 0.000(4)
C52 0.018(3) 0.027(3) 0.039(4) -0.006(3) 0.001(3) 0.002(3)
S4 0.0228(6) 0.0180(6) 0.0449(8) -0.0018(10) 0.0144(6) -0.0009(9)
F4 0.108(18) 0.016(9) 0.106(19) 0.010(12) 0.034(15) -0.015(12)
F6 0.028(6) 0.044(6) 0.039(7) 0.010(5) 0.016(5) 0.016(5)
F5 0.048(9) 0.079(9) 0.035(8) 0.031(7) 0.025(7) 0.016(7)
O8 0.016(6) 0.032(6) 0.031(7) -0.002(5) 0.009(5) 0.007(4)
O9 0.037(7) 0.034(6) 0.013(5) 0.003(4) 0.009(5) 0.001(5)
O10 0.027(7) 0.026(5) 0.037(8) 0.001(5) -0.002(5) -0.011(4)
C53 0.014(7) 0.041(9) 0.023(9) 0.007(6) 0.002(6) 0.003(5)
F4A 0.035(8) 0.015(9) 0.054(11) -0.003(9) 0.016(7) 0.010(8)
F6A 0.035(8) 0.061(8) 0.019(6) -0.013(6) 0.012(6) -0.004(6)
F5A 0.030(6) 0.035(5) 0.027(6) -0.004(5) 0.012(5) -0.017(5)
O8A 0.038(9) 0.021(6) 0.046(10) 0.002(6) 0.004(7) 0.003(5)
O9A 0.024(7) 0.041(8) 0.042(9) -0.020(6) 0.015(7) -0.010(6)
O10A 0.022(7) 0.033(7) 0.029(8) 0.000(5) 0.008(6) -0.005(5)
C53A 0.035(11) 0.029(9) 0.028(10) -0.009(7) 0.025(9) 0.004(7)

loop_
_atom_type_symbol
_atom_type_description
_atom_type_scat_dispersion_real
_atom_type_scat_dispersion_imag
_atom_type_scat_source
C C 0.0033 0.0016 'International Tables Vol C Tables 4.2.6.8 and 6.1.1.4'
H H 0.0000 0.0000 'International Tables Vol C Tables 4.2.6.8 and 6.1.1.4'
N N 0.0061 0.0033 'International Tables Vol C Tables 4.2.6.8 and 6.1.1.4'
O O 0.0106 0.0060 'International Tables Vol C Tables 4.2.6.8 and 6.1.1.4'
F F 0.0171 0.0103 'International Tables Vol C Tables 4.2.6.8 and 6.1.1.4'
S S 0.1246 0.1234 'International Tables Vol C Tables 4.2.6.8 and 6.1.1.4'
Ir Ir -1.4442 7.9887 'International Tables Vol C Tables 4.2.6.8 and 6.1.1.4'

loop_
_geom_angle_atom_site_label_1
_geom_angle_atom_site_label_2
_geom_angle_atom_site_label_3
_geom_angle
_geom_angle_site_symmetry_1
_geom_angle_site_symmetry_3
_geom_angle_publ_flag
O1 Ir1 S1 86.83(17) . . ?
O1 Ir1 C15 134.5(3) . . ?
O1 Ir1 C16 159.7(3) . . ?
O1 Ir1 C17 123.1(3) . . ?
O1 Ir1 C18 95.2(3) . . ?
O1 Ir1 C19 101.3(3) . . ?
C2 Ir1 S1 91.8(2) . . ?
C2 Ir1 O1 77.3(3) . . ?
C2 Ir1 C15 147.2(3) . . ?
C2 Ir1 C16 109.0(3) . . ?
C2 Ir1 C17 94.9(3) . . ?
C2 Ir1 C18 114.7(3) . . ?
C2 Ir1 C19 153.0(3) . . ?
C15 Ir1 S1 96.9(2) . . ?
C15 Ir1 C19 36.8(3) . . ?
C16 Ir1 S1 111.8(2) . . ?
C16 Ir1 C15 38.7(3) . . ?
C16 Ir1 C17 38.7(3) . . ?
C16 Ir1 C18 64.5(3) . . ?
C16 Ir1 C19 64.0(3) . . ?
C17 Ir1 S1 150.0(2) . . ?
C17 Ir1 C15 63.1(3) . . ?
C17 Ir1 C19 62.9(3) . . ?
C18 Ir1 S1 153.2(2) . . ?
C18 Ir1 C15 63.0(3) . . ?
C18 Ir1 C17 37.4(3) . . ?
C18 Ir1 C19 38.2(3) . . ?
C19 Ir1 S1 115.19(19) . . ?
O2 S1 Ir1 115.1(3) . . ?
O2 S1 C25 106.6(4) . . ?
O2 S1 C26 109.1(4) . . ?
C25 S1 Ir1 113.5(3) . . ?
C25 S1 C26 100.1(5) . . ?
C26 S1 Ir1 111.3(3) . . ?
C8 O1 Ir1 116.0(5) . . ?
C8 N1 C9 123.5(7) . . ?
C8 N1 C12 120.3(6) . . ?
C9 N1 C12 116.1(6) . . ?
C3 C2 Ir1 125.5(5) . . ?
C3 C2 C7 117.7(7) . . ?
C7 C2 Ir1 116.8(5) . . ?
C2 C3 H3 119.4 . . ?
C4 C3 C2 121.1(7) . . ?
C4 C3 H3 119.4 . . ?
C3 C4 H4 119.8 . . ?
C5 C4 C3 120.5(8) . . ?
C5 C4 H4 119.8 . . ?
C4 C5 H5 120.2 . . ?
C4 C5 C6 119.7(7) . . ?
C6 C5 H5 120.2 . . ?
C5 C6 H6 119.8 . . ?
C7 C6 C5 120.4(7) . . ?
C7 C6 H6 119.8 . . ?
C2 C7 C8 111.3(6) . . ?
C6 C7 C2 120.5(7) . . ?
C6 C7 C8 128.0(7) . . ?
O1 C8 N1 116.9(6) . . ?
O1 C8 C7 116.4(6) . . ?
N1 C8 C7 126.7(6) . . ?
N1 C9 H9 107.2 . . ?
N1 C9 C10 110.4(6) . . ?
N1 C9 C11 110.8(7) . . ?
C10 C9 H9 107.2 . . ?
C11 C9 H9 107.2 . . ?
C11 C9 C10 113.7(7) . . ?
C9 C10 H10A 109.5 . . ?
C9 C10 H10B 109.5 . . ?
C9 C10 H10C 109.5 . . ?
H10A C10 H10B 109.5 . . ?
H10A C10 H10C 109.5 . . ?
H10B C10 H10C 109.5 . . ?
C9 C11 H11A 109.5 . . ?
C9 C11 H11B 109.5 . . ?
C9 C11 H11C 109.5 . . ?
H11A C11 H11B 109.5 . . ?
H11A C11 H11C 109.5 . . ?
H11B C11 H11C 109.5 . . ?
N1 C12 H12 106.1 . . ?
N1 C12 C13 111.9(7) . . ?
N1 C12 C14 113.7(7) . . ?
C13 C12 H12 106.1 . . ?
C14 C12 H12 106.1 . . ?
C14 C12 C13 112.4(8) . . ?
C12 C13 H13A 109.5 . . ?
C12 C13 H13B 109.5 . . ?
C12 C13 H13C 109.5 . . ?
H13A C13 H13B 109.5 . . ?
H13A C13 H13C 109.5 . . ?
H13B C13 H13C 109.5 . . ?
C12 C14 H14A 109.5 . . ?
C12 C14 H14B 109.5 . . ?
C12 C14 H14C 109.5 . . ?
H14A C14 H14B 109.5 . . ?
H14A C14 H14C 109.5 . . ?
H14B C14 H14C 109.5 . . ?
C16 C15 Ir1 67.9(4) . . ?
C16 C15 C24 124.2(8) . . ?
C19 C15 Ir1 71.9(5) . . ?
C19 C15 C16 108.7(7) . . ?
C19 C15 C24 127.1(8) . . ?
C24 C15 Ir1 126.6(6) . . ?
C15 C16 Ir1 73.4(5) . . ?
C15 C16 C20 126.3(7) . . ?
C17 C16 Ir1 72.7(4) . . ?
C17 C16 C15 106.3(7) . . ?
C17 C16 C20 125.9(7) . . ?
C20 C16 Ir1 129.7(7) . . ?
C16 C17 Ir1 68.6(4) . . ?
C16 C17 C21 124.7(7) . . ?
C18 C17 Ir1 70.5(4) . . ?
C18 C17 C16 108.5(6) . . ?
C18 C17 C21 126.8(7) . . ?
C21 C17 Ir1 125.6(6) . . ?
C17 C18 Ir1 72.1(4) . . ?
C17 C18 C19 108.4(7) . . ?
C17 C18 C22 125.9(7) . . ?
C19 C18 Ir1 72.8(5) . . ?
C19 C18 C22 125.6(8) . . ?
C22 C18 Ir1 124.3(6) . . ?
C15 C19 Ir1 71.3(5) . . ?
C15 C19 C18 107.7(7) . . ?
C15 C19 C23 127.3(7) . . ?
C18 C19 Ir1 69.0(5) . . ?
C18 C19 C23 125.1(8) . . ?
C23 C19 Ir1 125.9(6) . . ?
C16 C20 H20A 109.5 . . ?
C16 C20 H20B 109.5 . . ?
C16 C20 H20C 109.5 . . ?
H20A C20 H20B 109.5 . . ?
H20A C20 H20C 109.5 . . ?
H20B C20 H20C 109.5 . . ?
C17 C21 H21A 109.5 . . ?
C17 C21 H21B 109.5 . . ?
C17 C21 H21C 109.5 . . ?
H21A C21 H21B 109.5 . . ?
H21A C21 H21C 109.5 . . ?
H21B C21 H21C 109.5 . . ?
C18 C22 H22A 109.5 . . ?
C18 C22 H22B 109.5 . . ?
C18 C22 H22C 109.5 . . ?
H22A C22 H22B 109.5 . . ?
H22A C22 H22C 109.5 . . ?
H22B C22 H22C 109.5 . . ?
C19 C23 H23A 109.5 . . ?
C19 C23 H23B 109.5 . . ?
C19 C23 H23C 109.5 . . ?
H23A C23 H23B 109.5 . . ?
H23A C23 H23C 109.5 . . ?
H23B C23 H23C 109.5 . . ?
C15 C24 H24A 109.5 . . ?
C15 C24 H24B 109.5 . . ?
C15 C24 H24C 109.5 . . ?
H24A C24 H24B 109.5 . . ?
H24A C24 H24C 109.5 . . ?
H24B C24 H24C 109.5 . . ?
S1 C25 H25A 109.5 . . ?
S1 C25 H25B 109.5 . . ?
S1 C25 H25C 109.5 . . ?
H25A C25 H25B 109.5 . . ?
H25A C25 H25C 109.5 . . ?
H25B C25 H25C 109.5 . . ?
S1 C26 H26A 109.5 . . ?
S1 C26 H26B 109.5 . . ?
S1 C26 H26C 109.5 . . ?
H26A C26 H26B 109.5 . . ?
H26A C26 H26C 109.5 . . ?
H26B C26 H26C 109.5 . . ?
O3 Ir2 S2 86.93(16) . . ?
O3 Ir2 C40 135.6(3) . . ?
O3 Ir2 C41 102.0(3) . . ?
O3 Ir2 C42 95.6(2) . . ?
O3 Ir2 C43 123.3(2) . . ?
O3 Ir2 C44 159.8(2) . . ?
C27 Ir2 S2 90.4(2) . . ?
C27 Ir2 O3 77.2(2) . . ?
C27 Ir2 C40 146.7(3) . . ?
C27 Ir2 C41 154.6(2) . . ?
C27 Ir2 C42 116.7(3) . . ?
C27 Ir2 C43 95.2(3) . . ?
C27 Ir2 C44 109.1(3) . . ?
C40 Ir2 S2 96.27(18) . . ?
C40 Ir2 C41 37.3(3) . . ?
C41 Ir2 S2 114.92(17) . . ?
C42 Ir2 S2 152.72(19) . . ?
C42 Ir2 C40 63.3(3) . . ?
C42 Ir2 C41 38.0(2) . . ?
C42 Ir2 C43 38.1(3) . . ?
C43 Ir2 S2 149.79(19) . . ?
C43 Ir2 C40 63.8(2) . . ?
C43 Ir2 C41 63.6(3) . . ?
C44 Ir2 S2 111.8(2) . . ?
C44 Ir2 C40 38.5(3) . . ?
C44 Ir2 C41 63.8(3) . . ?
C44 Ir2 C42 64.3(3) . . ?
C44 Ir2 C43 38.6(3) . . ?
O4 S2 Ir2 115.7(2) . . ?
O4 S2 C50 107.5(4) . . ?
O4 S2 C51 107.6(4) . . ?
C50 S2 Ir2 113.6(3) . . ?
C51 S2 Ir2 112.1(3) . . ?
C51 S2 C50 98.9(5) . . ?
C33 O3 Ir2 115.7(5) . . ?
C33 N2 C34 122.6(6) . . ?
C33 N2 C37 120.8(6) . . ?
C37 N2 C34 116.5(6) . . ?
C28 C27 Ir2 125.9(5) . . ?
C28 C27 C32 118.2(7) . . ?
C32 C27 Ir2 115.9(5) . . ?
C27 C28 H28 119.1 . . ?
C29 C28 C27 121.8(7) . . ?
C29 C28 H28 119.1 . . ?
C28 C29 H29 120.4 . . ?
C28 C29 C30 119.2(7) . . ?
C30 C29 H29 120.4 . . ?
C29 C30 H30 119.5 . . ?
C31 C30 C29 121.0(7) . . ?
C31 C30 H30 119.5 . . ?
C30 C31 H31 120.1 . . ?
C30 C31 C32 119.7(7) . . ?
C32 C31 H31 120.1 . . ?
C27 C32 C31 119.9(7) . . ?
C27 C32 C33 112.7(6) . . ?
C31 C32 C33 127.0(6) . . ?
O3 C33 N2 117.6(7) . . ?
O3 C33 C32 115.5(6) . . ?
N2 C33 C32 126.9(6) . . ?
N2 C34 H34 107.8 . . ?
N2 C34 C35 111.0(6) . . ?
N2 C34 C36 110.7(7) . . ?
C35 C34 H34 107.8 . . ?
C35 C34 C36 111.7(7) . . ?
C36 C34 H34 107.8 . . ?
C34 C35 H35A 109.5 . . ?
C34 C35 H35B 109.5 . . ?
C34 C35 H35C 109.5 . . ?
H35A C35 H35B 109.5 . . ?
H35A C35 H35C 109.5 . . ?
H35B C35 H35C 109.5 . . ?
C34 C36 H36A 109.5 . . ?
C34 C36 H36B 109.5 . . ?
C34 C36 H36C 109.5 . . ?
H36A C36 H36B 109.5 . . ?
H36A C36 H36C 109.5 . . ?
H36B C36 H36C 109.5 . . ?
N2 C37 H37 105.8 . . ?
N2 C37 C38 113.1(7) . . ?
N2 C37 C39 114.2(7) . . ?
C38 C37 H37 105.8 . . ?
C38 C37 C39 111.4(7) . . ?
C39 C37 H37 105.8 . . ?
C37 C38 H38A 109.5 . . ?
C37 C38 H38B 109.5 . . ?
C37 C38 H38C 109.5 . . ?
H38A C38 H38B 109.5 . . ?
H38A C38 H38C 109.5 . . ?
H38B C38 H38C 109.5 . . ?
C37 C39 H39A 109.5 . . ?
C37 C39 H39B 109.5 . . ?
C37 C39 H39C 109.5 . . ?
H39A C39 H39B 109.5 . . ?
H39A C39 H39C 109.5 . . ?
H39B C39 H39C 109.5 . . ?
C41 C40 Ir2 71.4(5) . . ?
C41 C40 C44 107.6(6) . . ?
C41 C40 C45 127.2(8) . . ?
C44 C40 Ir2 68.0(4) . . ?
C44 C40 C45 125.1(8) . . ?
C45 C40 Ir2 127.9(5) . . ?
C40 C41 Ir2 71.4(5) . . ?
C40 C41 C42 108.2(7) . . ?
C40 C41 C46 126.5(6) . . ?
C42 C41 Ir2 69.7(4) . . ?
C42 C41 C46 125.2(7) . . ?
C46 C41 Ir2 126.9(6) . . ?
C41 C42 Ir2 72.3(4) . . ?
C41 C42 C47 125.6(7) . . ?
C43 C42 Ir2 71.3(4) . . ?
C43 C42 C41 108.6(6) . . ?
C43 C42 C47 125.7(6) . . ?
C47 C42 Ir2 125.1(5) . . ?
C42 C43 Ir2 70.6(4) . . ?
C42 C43 C44 107.0(6) . . ?
C42 C43 C48 125.6(6) . . ?
C44 C43 Ir2 68.8(4) . . ?
C44 C43 C48 127.4(7) . . ?
C48 C43 Ir2 126.0(5) . . ?
C40 C44 Ir2 73.5(4) . . ?
C40 C44 C49 125.5(7) . . ?
C43 C44 Ir2 72.5(4) . . ?
C43 C44 C40 108.4(6) . . ?
C43 C44 C49 125.1(7) . . ?
C49 C44 Ir2 128.8(6) . . ?
C40 C45 H45A 109.5 . . ?
C40 C45 H45B 109.5 . . ?
C40 C45 H45C 109.5 . . ?
H45A C45 H45B 109.5 . . ?
H45A C45 H45C 109.5 . . ?
H45B C45 H45C 109.5 . . ?
C41 C46 H46A 109.5 . . ?
C41 C46 H46B 109.5 . . ?
C41 C46 H46C 109.5 . . ?
H46A C46 H46B 109.5 . . ?
H46A C46 H46C 109.5 . . ?
H46B C46 H46C 109.5 . . ?
C42 C47 H47A 109.5 . . ?
C42 C47 H47B 109.5 . . ?
C42 C47 H47C 109.5 . . ?
H47A C47 H47B 109.5 . . ?
H47A C47 H47C 109.5 . . ?
H47B C47 H47C 109.5 . . ?
C43 C48 H48A 109.5 . . ?
C43 C48 H48B 109.5 . . ?
C43 C48 H48C 109.5 . . ?
H48A C48 H48B 109.5 . . ?
H48A C48 H48C 109.5 . . ?
H48B C48 H48C 109.5 . . ?
C44 C49 H49A 109.5 . . ?
C44 C49 H49B 109.5 . . ?
C44 C49 H49C 109.5 . . ?
H49A C49 H49B 109.5 . . ?
H49A C49 H49C 109.5 . . ?
H49B C49 H49C 109.5 . . ?
S2 C50 H50A 109.5 . . ?
S2 C50 H50B 109.5 . . ?
S2 C50 H50C 109.5 . . ?
H50A C50 H50B 109.5 . . ?
H50A C50 H50C 109.5 . . ?
H50B C50 H50C 109.5 . . ?
S2 C51 H51A 109.5 . . ?
S2 C51 H51B 109.5 . . ?
S2 C51 H51C 109.5 . . ?
H51A C51 H51B 109.5 . . ?
H51A C51 H51C 109.5 . . ?
H51B C51 H51C 109.5 . . ?
O5 S3 C52 101.9(4) . . ?
O6 S3 O5 113.9(4) . . ?
O6 S3 O7 116.6(5) . . ?
O6 S3 C52 102.8(4) . . ?
O7 S3 O5 116.2(4) . . ?
O7 S3 C52 102.3(4) . . ?
F1 C52 S3 111.1(5) . . ?
F1 C52 F3 110.3(8) . . ?
F2 C52 S3 109.6(6) . . ?
F2 C52 F1 105.1(6) . . ?
F2 C52 F3 110.3(7) . . ?
F3 C52 S3 110.4(5) . . ?
O8 S4 O9 107.9(8) . . ?
O8 S4 C53 106.5(7) . . ?
O9 S4 C53 100.9(7) . . ?
O10 S4 O8 120.5(8) . . ?
O10 S4 O9 111.5(8) . . ?
O10 S4 C53 107.7(8) . . ?
O8A S4 O9A 113.9(9) . . ?
O8A S4 O10A 120.4(9) . . ?
O8A S4 C53A 109.1(9) . . ?
O9A S4 C53A 100.3(7) . . ?
O10A S4 O9A 106.4(8) . . ?
O10A S4 C53A 104.4(7) . . ?
F4 C53 S4 114.7(18) . . ?
F4 C53 F6 106.1(18) . . ?
F4 C53 F5 105.6(19) . . ?
F6 C53 S4 114.2(10) . . ?
F6 C53 F5 108.2(12) . . ?
F5 C53 S4 107.6(11) . . ?
F4A C53A S4 119.1(16) . . ?
F4A C53A F6A 105.7(16) . . ?
F4A C53A F5A 103.0(16) . . ?
F6A C53A S4 108.6(11) . . ?
F6A C53A F5A 106.5(14) . . ?
F5A C53A S4 113.0(10) . . ?

loop_
_geom_bond_atom_site_label_1
_geom_bond_atom_site_label_2
_geom_bond_distance
_geom_bond_site_symmetry_2
_geom_bond_publ_flag
Ir1 S1 2.2638(17) . ?
Ir1 O1 2.113(5) . ?
Ir1 C2 2.042(7) . ?
Ir1 C15 2.236(8) . ?
Ir1 C16 2.162(8) . ?
Ir1 C17 2.216(7) . ?
Ir1 C18 2.194(8) . ?
Ir1 C19 2.245(9) . ?
S1 O2 1.475(6) . ?
S1 C25 1.773(9) . ?
S1 C26 1.787(10) . ?
O1 C8 1.283(9) . ?
N1 C8 1.335(9) . ?
N1 C9 1.481(9) . ?
N1 C12 1.503(10) . ?
C2 C3 1.397(11) . ?
C2 C7 1.418(10) . ?
C3 H3 0.9300 . ?
C3 C4 1.395(11) . ?
C4 H4 0.9300 . ?
C4 C5 1.371(12) . ?
C5 H5 0.9300 . ?
C5 C6 1.400(12) . ?
C6 H6 0.9300 . ?
C6 C7 1.384(10) . ?
C7 C8 1.496(10) . ?
C9 H9 0.9800 . ?
C9 C10 1.523(12) . ?
C9 C11 1.521(12) . ?
C10 H10A 0.9600 . ?
C10 H10B 0.9600 . ?
C10 H10C 0.9600 . ?
C11 H11A 0.9600 . ?
C11 H11B 0.9600 . ?
C11 H11C 0.9600 . ?
C12 H12 0.9800 . ?
C12 C13 1.522(12) . ?
C12 C14 1.518(12) . ?
C13 H13A 0.9600 . ?
C13 H13B 0.9600 . ?
C13 H13C 0.9600 . ?
C14 H14A 0.9600 . ?
C14 H14B 0.9600 . ?
C14 H14C 0.9600 . ?
C15 C16 1.460(12) . ?
C15 C19 1.415(13) . ?
C15 C24 1.499(10) . ?
C16 C17 1.452(10) . ?
C16 C20 1.498(13) . ?
C17 C18 1.414(11) . ?
C17 C21 1.495(11) . ?
C18 C19 1.454(10) . ?
C18 C22 1.492(11) . ?
C19 C23 1.488(14) . ?
C20 H20A 0.9600 . ?
C20 H20B 0.9600 . ?
C20 H20C 0.9600 . ?
C21 H21A 0.9600 . ?
C21 H21B 0.9600 . ?
C21 H21C 0.9600 . ?
C22 H22A 0.9600 . ?
C22 H22B 0.9600 . ?
C22 H22C 0.9600 . ?
C23 H23A 0.9600 . ?
C23 H23B 0.9600 . ?
C23 H23C 0.9600 . ?
C24 H24A 0.9600 . ?
C24 H24B 0.9600 . ?
C24 H24C 0.9600 . ?
C25 H25A 0.9600 . ?
C25 H25B 0.9600 . ?
C25 H25C 0.9600 . ?
C26 H26A 0.9600 . ?
C26 H26B 0.9600 . ?
C26 H26C 0.9600 . ?
Ir2 S2 2.2714(16) . ?
Ir2 O3 2.117(5) . ?
Ir2 C27 2.041(7) . ?
Ir2 C40 2.227(8) . ?
Ir2 C41 2.228(9) . ?
Ir2 C42 2.193(7) . ?
Ir2 C43 2.202(6) . ?
Ir2 C44 2.153(8) . ?
S2 O4 1.471(5) . ?
S2 C50 1.786(9) . ?
S2 C51 1.781(8) . ?
O3 C33 1.287(8) . ?
N2 C33 1.336(9) . ?
N2 C34 1.485(9) . ?
N2 C37 1.476(10) . ?
C27 C28 1.402(10) . ?
C27 C32 1.415(10) . ?
C28 H28 0.9300 . ?
C28 C29 1.383(11) . ?
C29 H29 0.9300 . ?
C29 C30 1.405(12) . ?
C30 H30 0.9300 . ?
C30 C31 1.375(11) . ?
C31 H31 0.9300 . ?
C31 C32 1.417(10) . ?
C32 C33 1.479(10) . ?
C34 H34 0.9800 . ?
C34 C35 1.526(12) . ?
C34 C36 1.537(12) . ?
C35 H35A 0.9600 . ?
C35 H35B 0.9600 . ?
C35 H35C 0.9600 . ?
C36 H36A 0.9600 . ?
C36 H36B 0.9600 . ?
C36 H36C 0.9600 . ?
C37 H37 0.9800 . ?
C37 C38 1.526(12) . ?
C37 C39 1.546(12) . ?
C38 H38A 0.9600 . ?
C38 H38B 0.9600 . ?
C38 H38C 0.9600 . ?
C39 H39A 0.9600 . ?
C39 H39B 0.9600 . ?
C39 H39C 0.9600 . ?
C40 C41 1.423(12) . ?
C40 C44 1.446(11) . ?
C40 C45 1.484(10) . ?
C41 C42 1.439(9) . ?
C41 C46 1.507(13) . ?
C42 C43 1.435(10) . ?
C42 C47 1.506(10) . ?
C43 C44 1.441(9) . ?
C43 C48 1.483(9) . ?
C44 C49 1.501(13) . ?
C45 H45A 0.9600 . ?
C45 H45B 0.9600 . ?
C45 H45C 0.9600 . ?
C46 H46A 0.9600 . ?
C46 H46B 0.9600 . ?
C46 H46C 0.9600 . ?
C47 H47A 0.9600 . ?
C47 H47B 0.9600 . ?
C47 H47C 0.9600 . ?
C48 H48A 0.9600 . ?
C48 H48B 0.9600 . ?
C48 H48C 0.9600 . ?
C49 H49A 0.9600 . ?
C49 H49B 0.9600 . ?
C49 H49C 0.9600 . ?
C50 H50A 0.9600 . ?
C50 H50B 0.9600 . ?
C50 H50C 0.9600 . ?
C51 H51A 0.9600 . ?
C51 H51B 0.9600 . ?
C51 H51C 0.9600 . ?
S3 O5 1.455(7) . ?
S3 O6 1.430(6) . ?
S3 O7 1.432(7) . ?
S3 C52 1.824(7) . ?
F1 C52 1.347(9) . ?
F2 C52 1.345(10) . ?
F3 C52 1.348(10) . ?
S4 O8 1.453(11) . ?
S4 O9 1.576(11) . ?
S4 O10 1.374(11) . ?
S4 C53 1.728(14) . ?
S4 O8A 1.353(14) . ?
S4 O9A 1.572(16) . ?
S4 O10A 1.454(13) . ?
S4 C53A 1.749(16) . ?
F4 C53 1.32(2) . ?
F6 C53 1.331(13) . ?
F5 C53 1.334(14) . ?
F4A C53A 1.33(2) . ?
F6A C53A 1.334(14) . ?
F5A C53A 1.338(15) . ?

loop_
_geom_torsion_atom_site_label_1
_geom_torsion_atom_site_label_2
_geom_torsion_atom_site_label_3
_geom_torsion_atom_site_label_4
_geom_torsion
_geom_torsion_site_symmetry_1
_geom_torsion_site_symmetry_2
_geom_torsion_site_symmetry_3
_geom_torsion_site_symmetry_4
_geom_torsion_publ_flag
Ir1 O1 C8 N1 -164.5(5) . . . . ?
Ir1 O1 C8 C7 17.0(8) . . . . ?
Ir1 C2 C3 C4 177.5(6) . . . . ?
Ir1 C2 C7 C6 -174.6(5) . . . . ?
Ir1 C2 C7 C8 -0.3(8) . . . . ?
Ir1 C15 C16 C17 65.7(5) . . . . ?
Ir1 C15 C16 C20 -127.5(9) . . . . ?
Ir1 C15 C19 C18 -59.7(6) . . . . ?
Ir1 C15 C19 C23 121.4(9) . . . . ?
Ir1 C16 C17 C18 59.4(6) . . . . ?
Ir1 C16 C17 C21 -119.3(8) . . . . ?
Ir1 C17 C18 C19 64.2(6) . . . . ?
Ir1 C17 C18 C22 -119.8(9) . . . . ?
Ir1 C18 C19 C15 61.1(6) . . . . ?
Ir1 C18 C19 C23 -119.9(9) . . . . ?
C2 C3 C4 C5 -1.7(13) . . . . ?
C2 C7 C8 O1 -11.1(9) . . . . ?
C2 C7 C8 N1 170.7(7) . . . . ?
C3 C2 C7 C6 4.6(10) . . . . ?
C3 C2 C7 C8 178.9(6) . . . . ?
C3 C4 C5 C6 2.2(13) . . . . ?
C4 C5 C6 C7 0.8(12) . . . . ?
C5 C6 C7 C2 -4.2(11) . . . . ?
C5 C6 C7 C8 -177.5(7) . . . . ?
C6 C7 C8 O1 162.7(7) . . . . ?
C6 C7 C8 N1 -15.5(12) . . . . ?
C7 C2 C3 C4 -1.7(11) . . . . ?
C8 N1 C9 C10 111.8(8) . . . . ?
C8 N1 C9 C11 -121.4(9) . . . . ?
C8 N1 C12 C13 -58.3(10) . . . . ?
C8 N1 C12 C14 70.4(9) . . . . ?
C9 N1 C8 O1 165.4(7) . . . . ?
C9 N1 C8 C7 -16.3(11) . . . . ?
C9 N1 C12 C13 124.5(8) . . . . ?
C9 N1 C12 C14 -106.8(8) . . . . ?
C12 N1 C8 O1 -11.6(10) . . . . ?
C12 N1 C8 C7 166.7(7) . . . . ?
C12 N1 C9 C10 -71.1(9) . . . . ?
C12 N1 C9 C11 55.7(10) . . . . ?
C15 C16 C17 Ir1 -66.2(5) . . . . ?
C15 C16 C17 C18 -6.8(9) . . . . ?
C15 C16 C17 C21 174.5(7) . . . . ?
C16 C15 C19 Ir1 58.1(6) . . . . ?
C16 C15 C19 C18 -1.6(9) . . . . ?
C16 C15 C19 C23 179.4(9) . . . . ?
C16 C17 C18 Ir1 -58.3(6) . . . . ?
C16 C17 C18 C19 5.9(9) . . . . ?
C16 C17 C18 C22 -178.0(8) . . . . ?
C17 C18 C19 Ir1 -63.8(6) . . . . ?
C17 C18 C19 C15 -2.7(9) . . . . ?
C17 C18 C19 C23 176.3(8) . . . . ?
C19 C15 C16 Ir1 -60.6(6) . . . . ?
C19 C15 C16 C17 5.1(9) . . . . ?
C19 C15 C16 C20 172.0(8) . . . . ?
C20 C16 C17 Ir1 126.9(9) . . . . ?
C20 C16 C17 C18 -173.7(8) . . . . ?
C20 C16 C17 C21 7.6(14) . . . . ?
C21 C17 C18 Ir1 120.4(8) . . . . ?
C21 C17 C18 C19 -175.4(8) . . . . ?
C21 C17 C18 C22 0.6(14) . . . . ?
C22 C18 C19 Ir1 120.2(8) . . . . ?
C22 C18 C19 C15 -178.7(8) . . . . ?
C22 C18 C19 C23 0.3(14) . . . . ?
C24 C15 C16 Ir1 120.1(8) . . . . ?
C24 C15 C16 C17 -174.2(7) . . . . ?
C24 C15 C16 C20 -7.3(13) . . . . ?
C24 C15 C19 Ir1 -122.7(8) . . . . ?
C24 C15 C19 C18 177.7(8) . . . . ?
C24 C15 C19 C23 -1.3(14) . . . . ?
Ir2 O3 C33 N2 162.9(5) . . . . ?
Ir2 O3 C33 C32 -19.3(8) . . . . ?
Ir2 C27 C28 C29 -177.4(6) . . . . ?
Ir2 C27 C32 C31 173.9(5) . . . . ?
Ir2 C27 C32 C33 0.9(8) . . . . ?
Ir2 C40 C41 C42 60.2(6) . . . . ?
Ir2 C40 C41 C46 -122.5(9) . . . . ?
Ir2 C40 C44 C43 -64.7(5) . . . . ?
Ir2 C40 C44 C49 126.3(8) . . . . ?
Ir2 C41 C42 C43 62.5(5) . . . . ?
Ir2 C41 C42 C47 -120.9(8) . . . . ?
Ir2 C42 C43 C44 59.5(5) . . . . ?
Ir2 C42 C43 C48 -121.0(7) . . . . ?
Ir2 C43 C44 C40 65.3(5) . . . . ?
Ir2 C43 C44 C49 -125.6(8) . . . . ?
C27 C28 C29 C30 1.4(12) . . . . ?
C27 C32 C33 O3 12.3(9) . . . . ?
C27 C32 C33 N2 -170.2(7) . . . . ?
C28 C27 C32 C31 -6.1(10) . . . . ?
C28 C27 C32 C33 -179.0(6) . . . . ?
C28 C29 C30 C31 -1.9(13) . . . . ?
C29 C30 C31 C32 -1.7(12) . . . . ?
C30 C31 C32 C27 5.7(11) . . . . ?
C30 C31 C32 C33 177.6(7) . . . . ?
C31 C32 C33 O3 -160.1(7) . . . . ?
C31 C32 C33 N2 17.5(12) . . . . ?
C32 C27 C28 C29 2.5(11) . . . . ?
C33 N2 C34 C35 -112.1(8) . . . . ?
C33 N2 C34 C36 123.3(8) . . . . ?
C33 N2 C37 C38 58.1(9) . . . . ?
C33 N2 C37 C39 -70.7(9) . . . . ?
C34 N2 C33 O3 -167.0(6) . . . . ?
C34 N2 C33 C32 15.5(11) . . . . ?
C34 N2 C37 C38 -124.2(7) . . . . ?
C34 N2 C37 C39 107.0(8) . . . . ?
C37 N2 C33 O3 10.5(10) . . . . ?
C37 N2 C33 C32 -167.0(7) . . . . ?
C37 N2 C34 C35 70.2(9) . . . . ?
C37 N2 C34 C36 -54.4(9) . . . . ?
C40 C41 C42 Ir2 -61.3(6) . . . . ?
C40 C41 C42 C43 1.2(9) . . . . ?
C40 C41 C42 C47 177.8(7) . . . . ?
C41 C40 C44 Ir2 60.6(6) . . . . ?
C41 C40 C44 C43 -4.0(9) . . . . ?
C41 C40 C44 C49 -173.0(8) . . . . ?
C41 C42 C43 Ir2 -63.1(6) . . . . ?
C41 C42 C43 C44 -3.6(9) . . . . ?
C41 C42 C43 C48 175.9(7) . . . . ?
C42 C43 C44 Ir2 -60.6(5) . . . . ?
C42 C43 C44 C40 4.7(8) . . . . ?
C42 C43 C44 C49 173.8(8) . . . . ?
C44 C40 C41 Ir2 -58.5(5) . . . . ?
C44 C40 C41 C42 1.7(9) . . . . ?
C44 C40 C41 C46 179.0(8) . . . . ?
C45 C40 C41 Ir2 123.9(8) . . . . ?
C45 C40 C41 C42 -175.8(7) . . . . ?
C45 C40 C41 C46 1.4(14) . . . . ?
C45 C40 C44 Ir2 -121.7(7) . . . . ?
C45 C40 C44 C43 173.6(7) . . . . ?
C45 C40 C44 C49 4.6(12) . . . . ?
C46 C41 C42 Ir2 121.4(9) . . . . ?
C46 C41 C42 C43 -176.1(8) . . . . ?
C46 C41 C42 C47 0.6(13) . . . . ?
C47 C42 C43 Ir2 120.2(8) . . . . ?
C47 C42 C43 C44 179.7(7) . . . . ?
C47 C42 C43 C48 -0.8(12) . . . . ?
C48 C43 C44 Ir2 119.9(8) . . . . ?
C48 C43 C44 C40 -174.8(7) . . . . ?
C48 C43 C44 C49 -5.7(13) . . . . ?
O5 S3 C52 F1 63.2(7) . . . . ?
O5 S3 C52 F2 178.8(6) . . . . ?
O5 S3 C52 F3 -59.5(6) . . . . ?
O6 S3 C52 F1 -178.7(7) . . . . ?
O6 S3 C52 F2 -63.0(7) . . . . ?
O6 S3 C52 F3 58.7(7) . . . . ?
O7 S3 C52 F1 -57.3(7) . . . . ?
O7 S3 C52 F2 58.3(7) . . . . ?
O7 S3 C52 F3 180.0(7) . . . . ?
O8 S4 C53 F4 -54(2) . . . . ?
O8 S4 C53 F6 -176.9(11) . . . . ?
O8 S4 C53 F5 63.1(13) . . . . ?
O9 S4 C53 F4 58(2) . . . . ?
O9 S4 C53 F6 -64.4(13) . . . . ?
O9 S4 C53 F5 175.6(11) . . . . ?
O10 S4 C53 F4 175.3(19) . . . . ?
O10 S4 C53 F6 52.5(14) . . . . ?
O10 S4 C53 F5 -67.6(13) . . . . ?
O8A S4 C53A F4A 173.3(17) . . . . ?
O8A S4 C53A F6A -65.7(14) . . . . ?
O8A S4 C53A F5A 52.2(15) . . . . ?
O9A S4 C53A F4A 53.4(18) . . . . ?
O9A S4 C53A F6A 174.3(12) . . . . ?
O9A S4 C53A F5A -67.7(14) . . . . ?
O10A S4 C53A F4A -56.7(18) . . . . ?
O10A S4 C53A F6A 64.3(14) . . . . ?
O10A S4 C53A F5A -177.8(12) . . . . ?
